data_8101991
loop_
_publ_author_name
'Lemoine, P.'
'Bekaert, A.'
'Brion, J. D.'
'Viossat, B.'

_publ_section_title
;
Crystal structure of hexakis(\m~2~-acetato)tris(acetonitrile-
\kN)-\m~3~-oxo-trialuminum(III) tetrachloroaluminate, 
[Al~3~(C~2~H~3~O~2~)~6~(C~2~H~3~N)~3~O][AlCl~4~]
;
_journal_issue 3
_journal_name_full 'Zeitschrift f\"ur Kristallographie - New Crystal Structures'
_journal_page_first 309
_journal_page_last 310
_journal_volume 221
_journal_year 2006
_chemical_formula_structural '[Al3(C2H3O2)6(C2H3N)3O][AlCl4]'
_chemical_formula_sum 'C18 H27 Al4 Cl4 N3 O13'
_chemical_formula_weight 743.15
_chemical_name_systematic
;
 hexakis(\m~2~-acetato)-tris(acetonitrile-\kN)-\m~3~-oxo-trialuminum(III)
 tetrachloroaluminate
;
_space_group_IT_number 20
_symmetry_cell_setting orthorhombic
_symmetry_space_group_name_Hall 'C 2c 2'
_symmetry_space_group_name_H-M 'C 2 2 21'
_atom_sites_solution_hydrogens geom
_atom_sites_solution_primary direct
_atom_sites_solution_secondary difmap
_cell_angle_alpha 90.000(5)
_cell_angle_beta 90.000(5)
_cell_angle_gamma 90.000(5)
_cell_formula_units_Z 4
_cell_length_a 11.867(5)
_cell_length_b 15.421(5)
_cell_length_c 19.181(5)
_cell_measurement_reflns_used 25
_cell_measurement_temperature 293(2)
_cell_measurement_theta_max 7.19
_cell_measurement_theta_min 2.11
_cell_volume 3510(2)
_computing_cell_refinement 'CAD4 Express (Enraf Nonius, 1994)'
_computing_data_collection 'CAD4 Express (Enraf Nonius, 1994)'
_computing_data_reduction 'XCAD4 (Harms & Wocadlo, 1995)'
_computing_molecular_graphics CAMERON
_computing_publication_material 'WinGX - Version 1.63.02'
_computing_structure_refinement 'SHELXL-97 (Sheldrick, 1997)'
_computing_structure_solution SIR97
_diffrn_ambient_temperature 293(2)
_diffrn_measured_fraction_theta_full 0.991
_diffrn_measured_fraction_theta_max 0.991
_diffrn_measurement_device_type 'Enraf-Nonius CAD4'
_diffrn_measurement_method omega/2theta
_diffrn_radiation_monochromator graphite
_diffrn_radiation_source 'fine-focus sealed tube'
_diffrn_radiation_type MoK\a
_diffrn_radiation_wavelength 0.71073
_diffrn_reflns_av_R_equivalents 0.0000
_diffrn_reflns_av_sigmaI/netI 0.1065
_diffrn_reflns_limit_h_max 14
_diffrn_reflns_limit_h_min -14
_diffrn_reflns_limit_k_max 18
_diffrn_reflns_limit_k_min 0
_diffrn_reflns_limit_l_max 22
_diffrn_reflns_limit_l_min 0
_diffrn_reflns_number 3090
_diffrn_reflns_theta_full 25.00
_diffrn_reflns_theta_max 25.00
_diffrn_reflns_theta_min 2.12
_diffrn_standards_decay_% 1
_diffrn_standards_interval_time 1
_diffrn_standards_number 3
_exptl_absorpt_correction_T_max 0.961
_exptl_absorpt_correction_T_min 0.585
_exptl_absorpt_correction_type refdelf
_exptl_absorpt_process_details 'DIFABS - Walker, N. & Stuart, D. (1983) Acta Cryst. A39, 158-166.'
_exptl_crystal_colour colorless
_exptl_crystal_density_method 'not measured'
_exptl_crystal_description parallelepipedic
_exptl_crystal_size_max 0.35
_exptl_crystal_size_mid 0.25
_exptl_crystal_size_min 0.20
_refine_diff_density_max 0.198
_refine_diff_density_min -0.242
_refine_diff_density_rms 0.050
_refine_ls_abs_structure_details 'Flack H D (1983), Acta Cryst. A39, 876-881'
_refine_ls_abs_structure_Flack 0.0(2)
_refine_ls_extinction_coef none
_refine_ls_extinction_method none
_refine_ls_goodness_of_fit_ref 0.959
_refine_ls_hydrogen_treatment mixed
_refine_ls_matrix_type full
_refine_ls_number_parameters 235
_refine_ls_number_reflns 3090
_refine_ls_number_restraints 0
_refine_ls_restrained_S_all 0.959
_refine_ls_R_factor_all 0.1157
_refine_ls_R_factor_gt 0.0493
_refine_ls_shift/su_max 0.000
_refine_ls_shift/su_mean 0.000
_refine_ls_structure_factor_coef Fsqd
_refine_ls_weighting_details 'calc w=1/[\s^2^(Fo^2^)+(0.1055P)^2^+0.0000P] where P=(Fo^2^+2Fc^2^)/3'
_refine_ls_weighting_scheme calc
_refine_ls_wR_factor_gt 0.1247
_refine_ls_wR_factor_ref 0.1404
_reflns_number_gt 1832
_reflns_number_total 3090
_reflns_threshold_expression >2sigma(I)
_cod_data_source_file 1267-1802.cff
_cod_data_source_block ab85
_cod_depositor_comments
;
The following automatic conversions were performed:

'_symmetry_cell_setting' tag value 'orthorombic' was replaced with
'orthorhombic' value.

Automatic conversion script
Id: cif_fix_values 1646 2011-03-28 12:23:43Z adriana 
;
_cod_original_sg_symbol_H-M C2221
_cod_database_code 8101991

loop_
_symmetry_equiv_pos_as_xyz
'x, y, z'
'-x, -y, z+1/2'
'x, -y, -z'
'-x, y, -z+1/2'
'x+1/2, y+1/2, z'
'-x+1/2, -y+1/2, z+1/2'
'x+1/2, -y+1/2, -z'
'-x+1/2, y+1/2, -z+1/2'

loop_
_atom_site_label
_atom_site_type_symbol
_atom_site_fract_x
_atom_site_fract_y
_atom_site_fract_z
_atom_site_U_iso_or_equiv
_atom_site_adp_type
_atom_site_occupancy
_atom_site_symmetry_multiplicity
_atom_site_Wyckoff_symbol
_atom_site_calc_flag
_atom_site_refinement_flags
_atom_site_disorder_assembly
_atom_site_disorder_group
Al1 Al 0.0000 0.12546(11) 0.7500 0.0371(4) Uani 1 4 b d S . .
Al2 Al -0.10884(13) -0.05000(8) 0.79592(7) 0.0448(3) Uani 1 8 c d . . .
N1 N 0.0000 0.2599(3) 0.7500 0.0461(13) Uani 1 4 b d S . .
C1 C 0.0000 0.3313(4) 0.7500 0.0559(18) Uani 1 4 b d S . .
C2 C 0.0000 0.4255(5) 0.7500 0.127(5) Uani 1 4 b d S . .
H2A H -0.0129 0.4463 0.7965 0.190 Uiso 0.50 8 c calc PR . .
H2B H -0.0587 0.4463 0.7199 0.190 Uiso 0.50 8 c calc PR . .
H2C H 0.0715 0.4463 0.7336 0.190 Uiso 0.50 8 c calc PR . .
O3 O -0.1515(3) 0.14060(19) 0.72398(16) 0.0505(8) Uani 1 8 c d . . .
C3 C -0.2361(4) 0.0941(3) 0.7381(3) 0.0489(12) Uani 1 8 c d . . .
O4 O -0.2309(3) 0.0220(2) 0.76806(19) 0.0584(9) Uani 1 8 c d . . .
C4 C -0.3481(4) 0.1284(4) 0.7189(4) 0.0749(17) Uani 1 8 c d . . .
H4A H -0.3751 0.1657 0.7554 0.112 Uiso 1 8 c calc R . .
H4B H -0.3997 0.0811 0.7127 0.112 Uiso 1 8 c calc R . .
H4C H -0.3424 0.1606 0.6763 0.112 Uiso 1 8 c calc R . .
N11 N -0.2295(4) -0.1204(3) 0.8489(2) 0.0603(12) Uani 1 8 c d . . .
C11 C -0.2827(5) -0.1649(3) 0.8813(3) 0.0598(14) Uani 1 8 c d . . .
C12 C -0.3546(6) -0.2219(4) 0.9224(3) 0.0830(19) Uani 1 8 c d . . .
H12A H -0.3638 -0.1980 0.9683 0.124 Uiso 1 8 c calc R . .
H12B H -0.3204 -0.2781 0.9258 0.124 Uiso 1 8 c calc R . .
H12C H -0.4269 -0.2269 0.9004 0.124 Uiso 1 8 c calc R . .
O13 O -0.0393(3) 0.14087(18) 0.84581(16) 0.0513(9) Uani 1 8 c d . . .
O14 O -0.0988(3) 0.01120(19) 0.88095(16) 0.0565(9) Uani 1 8 c d . . .
C13 C -0.0734(4) 0.0892(3) 0.8913(2) 0.0496(13) Uani 1 8 c d . . .
C14 C -0.0839(7) 0.1213(4) 0.9649(3) 0.095(3) Uani 1 8 c d . . .
H14A H -0.0142 0.1476 0.9790 0.143 Uiso 1 8 c calc R . .
H14B H -0.1009 0.0735 0.9952 0.143 Uiso 1 8 c calc R . .
H14C H -0.1434 0.1634 0.9675 0.143 Uiso 1 8 c calc R . .
O15 O -0.1470(3) -0.1262(2) 0.72268(18) 0.0624(9) Uani 1 8 c d . . .
C15 C -0.0876(6) -0.1534(3) 0.6736(3) 0.0563(14) Uani 1 8 c d . . .
O16 O 0.0122(4) -0.1344(2) 0.66360(18) 0.0614(9) Uani 1 8 c d . . .
C16 C -0.1431(7) -0.2143(4) 0.6235(3) 0.089(2) Uani 1 8 c d . . .
H16A H -0.0900 -0.2312 0.5883 0.133 Uiso 1 8 c calc R . .
H16B H -0.2061 -0.1859 0.6020 0.133 Uiso 1 8 c calc R . .
H16C H -0.1688 -0.2648 0.6481 0.133 Uiso 1 8 c calc R . .
O17 O 0.0000 0.0090(2) 0.7500 0.0365(9) Uani 1 4 b d S . .
Al3A Al 0.6130(6) 0.0000 0.5000 0.0897(17) Uani 0.67 4 a d SP . .
Cl1A Cl 0.4647(18) -0.0472(14) 0.4400(8) 0.176(8) Uani 0.33 8 c d P . .
Cl3A Cl 0.6029(12) -0.0757(7) 0.5907(5) 0.150(4) Uani 0.33 8 c d P . .
Cl4A Cl 0.7613(7) -0.0265(5) 0.4406(5) 0.144(3) Uani 0.33 8 c d P . .
Cl5A Cl 0.5997(9) 0.1285(4) 0.5213(5) 0.133(3) Uani 0.33 8 c d P . .
Al3B Al 0.5320(17) 0.0000 0.5000 0.113(5) Uani 0.33 4 a d SP . .
Cl1B Cl 0.6263(14) -0.0993(12) 0.5454(13) 0.292(12) Uani 0.33 8 c d P . .
Cl2B Cl 0.4323(19) 0.0468(10) 0.5779(8) 0.161(8) Uani 0.33 8 c d P . .

loop_
_atom_site_aniso_label
_atom_site_aniso_U_11
_atom_site_aniso_U_22
_atom_site_aniso_U_33
_atom_site_aniso_U_23
_atom_site_aniso_U_13
_atom_site_aniso_U_12
Al1 0.0334(10) 0.0369(8) 0.0410(10) 0.000 0.0039(9) 0.000
Al2 0.0496(9) 0.0422(6) 0.0426(7) 0.0009(6) 0.0057(7) -0.0104(6)
N1 0.044(3) 0.039(3) 0.055(3) 0.000 0.008(3) 0.000
C1 0.045(4) 0.050(4) 0.073(5) 0.000 -0.026(4) 0.000
C2 0.136(11) 0.045(4) 0.199(13) 0.000 -0.064(10) 0.000
O3 0.0385(18) 0.0493(16) 0.064(2) 0.0044(15) 0.0007(15) -0.0006(15)
C3 0.041(3) 0.052(2) 0.054(3) -0.002(2) 0.005(2) -0.003(2)
O4 0.040(2) 0.063(2) 0.073(2) 0.0070(17) 0.0115(18) -0.0045(15)
C4 0.038(3) 0.072(3) 0.115(5) 0.005(3) -0.003(3) -0.001(3)
N11 0.068(3) 0.054(2) 0.059(3) 0.000(2) 0.012(2) -0.016(2)
C11 0.069(4) 0.058(3) 0.052(3) -0.003(2) 0.003(3) -0.021(3)
C12 0.080(5) 0.093(4) 0.076(4) 0.009(3) 0.008(4) -0.039(4)
O13 0.067(2) 0.0455(17) 0.0410(16) -0.0042(14) 0.0113(16) -0.0065(16)
O14 0.070(2) 0.0533(17) 0.0462(18) -0.0041(15) 0.0143(18) -0.0161(18)
C13 0.057(3) 0.052(2) 0.039(3) -0.005(2) 0.011(2) -0.005(2)
C14 0.168(8) 0.071(4) 0.047(3) -0.023(3) 0.030(4) -0.034(4)
O15 0.073(3) 0.0628(19) 0.051(2) -0.0093(16) 0.0032(19) -0.018(2)
C15 0.083(5) 0.042(2) 0.044(3) -0.004(2) -0.012(3) -0.008(3)
O16 0.074(3) 0.0532(18) 0.057(2) -0.0173(16) 0.005(2) 0.000(2)
C16 0.123(6) 0.076(3) 0.068(4) -0.029(3) -0.013(4) -0.015(4)
O17 0.034(2) 0.0378(18) 0.038(2) 0.000 0.008(2) 0.000
Al3A 0.093(4) 0.085(3) 0.091(3) 0.009(2) 0.000 0.000
Cl1A 0.178(11) 0.253(15) 0.095(10) 0.029(8) -0.009(9) -0.070(11)
Cl3A 0.189(11) 0.147(7) 0.115(5) 0.043(5) -0.008(6) -0.011(8)
Cl4A 0.116(6) 0.146(7) 0.168(7) -0.035(5) 0.036(5) -0.006(5)
Cl5A 0.164(8) 0.086(4) 0.151(6) -0.006(4) -0.024(6) 0.038(5)
Al3B 0.167(15) 0.089(7) 0.082(7) 0.014(5) 0.000 0.000
Cl1B 0.221(15) 0.272(18) 0.38(3) 0.11(2) 0.02(2) 0.187(15)
Cl2B 0.27(2) 0.132(6) 0.079(7) -0.017(5) 0.004(9) -0.047(9)

loop_
_atom_type_symbol
_atom_type_description
_atom_type_scat_dispersion_real
_atom_type_scat_dispersion_imag
_atom_type_scat_source
C C 0.0033 0.0016 'International Tables Vol C Tables 4.2.6.8 and 6.1.1.4'
Al Al 0.0645 0.0514 'International Tables Vol C Tables 4.2.6.8 and 6.1.1.4'
O O 0.0106 0.0060 'International Tables Vol C Tables 4.2.6.8 and 6.1.1.4'
N N 0.0061 0.0033 'International Tables Vol C Tables 4.2.6.8 and 6.1.1.4'
Cl Cl 0.1484 0.1585 'International Tables Vol C Tables 4.2.6.8 and 6.1.1.4'
H H 0.0000 0.0000 'International Tables Vol C Tables 4.2.6.8 and 6.1.1.4'

loop_
_geom_angle_atom_site_label_1
_geom_angle_atom_site_label_2
_geom_angle_atom_site_label_3
_geom_angle
_geom_angle_site_symmetry_1
_geom_angle_site_symmetry_3
_geom_angle_publ_flag
O17 Al1 O3 97.13(10) . 4_556 ?
O17 Al1 O3 97.13(10) . . ?
O3 Al1 O3 165.7(2) 4_556 . ?
O17 Al1 O13 97.14(10) . . ?
O3 Al1 O13 87.87(14) 4_556 . ?
O3 Al1 O13 90.36(14) . . ?
O17 Al1 O13 97.14(10) . 4_556 ?
O3 Al1 O13 90.36(14) 4_556 4_556 ?
O3 Al1 O13 87.87(14) . 4_556 ?
O13 Al1 O13 165.7(2) . 4_556 ?
O17 Al1 N1 180.000(1) . . ?
O3 Al1 N1 82.87(10) 4_556 . ?
O3 Al1 N1 82.87(10) . . ?
O13 Al1 N1 82.86(10) . . ?
O13 Al1 N1 82.86(10) 4_556 . ?
O17 Al1 Al2 30.02(3) . . ?
O3 Al1 Al2 115.34(11) 4_556 . ?
O3 Al1 Al2 77.71(10) . . ?
O13 Al1 Al2 74.67(10) . . ?
O13 Al1 Al2 118.66(11) 4_556 . ?
N1 Al1 Al2 149.98(3) . . ?
O17 Al1 Al2 30.02(3) . 4_556 ?
O3 Al1 Al2 77.71(10) 4_556 4_556 ?
O3 Al1 Al2 115.34(11) . 4_556 ?
O13 Al1 Al2 118.66(11) . 4_556 ?
O13 Al1 Al2 74.67(10) 4_556 4_556 ?
N1 Al1 Al2 149.98(3) . 4_556 ?
Al2 Al1 Al2 60.04(7) . 4_556 ?
O17 Al2 O15 97.02(14) . . ?
O17 Al2 O14 97.11(13) . . ?
O15 Al2 O14 165.87(17) . . ?
O17 Al2 O16 96.48(16) . 4_556 ?
O15 Al2 O16 91.25(17) . 4_556 ?
O14 Al2 O16 87.21(16) . 4_556 ?
O17 Al2 O4 96.49(13) . . ?
O15 Al2 O4 88.40(18) . . ?
O14 Al2 O4 89.95(17) . . ?
O16 Al2 O4 166.97(18) 4_556 . ?
O17 Al2 N11 178.24(17) . . ?
O15 Al2 N11 82.66(17) . . ?
O14 Al2 N11 83.22(16) . . ?
O16 Al2 N11 81.80(18) 4_556 . ?
O4 Al2 N11 85.24(18) . . ?
O17 Al2 Al1 29.77(10) . . ?
O15 Al2 Al1 115.39(12) . . ?
O14 Al2 Al1 77.55(10) . . ?
O16 Al2 Al1 117.32(14) 4_556 . ?
O4 Al2 Al1 74.32(11) . . ?
N11 Al2 Al1 151.74(14) . . ?
C1 N1 Al1 180.000(2) . . ?
N1 C1 C2 180.000(3) . . ?
C3 O3 Al1 129.3(3) . . ?
O4 C3 O3 124.2(4) . . ?
O4 C3 C4 118.4(4) . . ?
O3 C3 C4 117.4(4) . . ?
C3 O4 Al2 133.2(3) . . ?
C11 N11 Al2 170.3(5) . . ?
N11 C11 C12 178.4(7) . . ?
C13 O13 Al1 132.2(3) . . ?
C13 O14 Al2 129.1(3) . . ?
O13 C13 O14 125.3(4) . . ?
O13 C13 C14 118.2(4) . . ?
O14 C13 C14 116.5(4) . . ?
C15 O15 Al2 129.4(4) . . ?
O16 C15 O15 125.4(5) . . ?
O16 C15 C16 118.1(5) . . ?
O15 C15 C16 116.5(6) . . ?
C15 O16 Al2 132.6(3) . 4_556 ?
Al1 O17 Al2 120.21(11) . . ?
Al1 O17 Al2 120.21(11) . 4_556 ?
Al2 O17 Al2 119.6(2) . 4_556 ?
Al3B Al3A Cl1B 95.1(6) . . ?
Al3B Al3A Cl1B 95.1(6) . 3_556 ?
Cl1B Al3A Cl1B 169.8(13) . 3_556 ?
Al3B Al3A Cl5A 85.5(4) . 3_556 ?
Cl1B Al3A Cl5A 42.3(8) . 3_556 ?
Cl1B Al3A Cl5A 138.9(8) 3_556 3_556 ?
Al3B Al3A Cl5A 85.5(4) . . ?
Cl1B Al3A Cl5A 138.9(8) . . ?
Cl1B Al3A Cl5A 42.3(8) 3_556 . ?
Cl5A Al3A Cl5A 171.1(7) 3_556 . ?
Al3B Al3A Cl3A 86.7(4) . 3_556 ?
Cl1B Al3A Cl3A 153.5(9) . 3_556 ?
Cl1B Al3A Cl3A 27.8(8) 3_556 3_556 ?
Cl5A Al3A Cl3A 111.8(4) 3_556 3_556 ?
Cl5A Al3A Cl3A 67.6(4) . 3_556 ?
Al3B Al3A Cl3A 86.7(4) . . ?
Cl1B Al3A Cl3A 27.8(8) . . ?
Cl1B Al3A Cl3A 153.5(9) 3_556 . ?
Cl5A Al3A Cl3A 67.6(4) 3_556 . ?
Cl5A Al3A Cl3A 111.8(4) . . ?
Cl3A Al3A Cl3A 173.5(9) 3_556 . ?
Al3B Al3A Cl4A 145.5(3) . . ?
Cl1B Al3A Cl4A 91.4(7) . . ?
Cl1B Al3A Cl4A 80.2(8) 3_556 . ?
Cl5A Al3A Cl4A 76.7(4) 3_556 . ?
Cl5A Al3A Cl4A 111.0(5) . . ?
Cl3A Al3A Cl4A 73.2(5) 3_556 . ?
Cl3A Al3A Cl4A 112.5(5) . . ?
Al3B Al3A Cl4A 145.5(3) . 3_556 ?
Cl1B Al3A Cl4A 80.2(8) . 3_556 ?
Cl1B Al3A Cl4A 91.4(7) 3_556 3_556 ?
Cl5A Al3A Cl4A 111.0(5) 3_556 3_556 ?
Cl5A Al3A Cl4A 76.7(4) . 3_556 ?
Cl3A Al3A Cl4A 112.5(5) 3_556 3_556 ?
Cl3A Al3A Cl4A 73.2(5) . 3_556 ?
Cl4A Al3A Cl4A 69.1(5) . 3_556 ?
Al3B Al3A Cl1A 37.7(5) . . ?
Cl1B Al3A Cl1A 92.4(10) . . ?
Cl1B Al3A Cl1A 95.7(8) 3_556 . ?
Cl5A Al3A Cl1A 61.0(7) 3_556 . ?
Cl5A Al3A Cl1A 111.2(7) . . ?
Cl3A Al3A Cl1A 73.0(6) 3_556 . ?
Cl3A Al3A Cl1A 101.6(6) . . ?
Cl4A Al3A Cl1A 108.2(5) . . ?
Cl4A Al3A Cl1A 171.9(6) 3_556 . ?
Al3B Al3A Cl1A 37.7(5) . 3_556 ?
Cl1B Al3A Cl1A 95.7(8) . 3_556 ?
Cl1B Al3A Cl1A 92.4(10) 3_556 3_556 ?
Cl5A Al3A Cl1A 111.2(7) 3_556 3_556 ?
Cl5A Al3A Cl1A 61.0(7) . 3_556 ?
Cl3A Al3A Cl1A 101.6(6) 3_556 3_556 ?
Cl3A Al3A Cl1A 73.0(6) . 3_556 ?
Cl4A Al3A Cl1A 171.9(6) . 3_556 ?
Cl4A Al3A Cl1A 108.2(5) 3_556 3_556 ?
Cl1A Al3A Cl1A 75.5(11) . 3_556 ?
Al3B Al3A Cl2B 37.7(4) . 3_556 ?
Cl1B Al3A Cl2B 96.4(9) . 3_556 ?
Cl1B Al3A Cl2B 91.7(7) 3_556 3_556 ?
Cl5A Al3A Cl2B 64.4(4) 3_556 3_556 ?
Cl5A Al3A Cl2B 108.0(5) . 3_556 ?
Cl3A Al3A Cl2B 69.3(5) 3_556 3_556 ?
Cl3A Al3A Cl2B 105.3(6) . 3_556 ?
Cl4A Al3A Cl2B 107.9(4) . 3_556 ?
Cl4A Al3A Cl2B 175.2(4) 3_556 3_556 ?
Cl1A Al3A Cl2B 4.0(8) . 3_556 ?
Cl1A Al3A Cl2B 75.3(4) 3_556 3_556 ?
Cl2B Cl1A Al3B 149(4) 3_556 . ?
Cl2B Cl1A Cl5A 142(4) 3_556 3_556 ?
Al3B Cl1A Cl5A 69.1(9) . 3_556 ?
Cl2B Cl1A Al3A 158(4) 3_556 . ?
Al3B Cl1A Al3A 21.9(7) . . ?
Cl5A Cl1A Al3A 55.0(5) 3_556 . ?
Cl1B Cl3A Al3A 57.1(11) . . ?
Cl1B Cl3A Al3B 67.4(10) . . ?
Al3A Cl3A Al3B 25.2(4) . . ?
Cl1B Cl3A Cl5A 17.4(13) . 3_556 ?
Al3A Cl3A Cl5A 54.8(3) . 3_556 ?
Al3B Cl3A Cl5A 57.1(4) . 3_556 ?
Al3A Cl4A Cl4A 55.5(3) . 3_556 ?
Cl1B Cl5A Al3A 58.8(7) 3_556 . ?
Cl1B Cl5A Cl1A 107.2(8) 3_556 3_556 ?
Al3A Cl5A Cl1A 64.0(6) . 3_556 ?
Cl1B Cl5A Al3B 67.5(6) 3_556 . ?
Al3A Cl5A Al3B 26.1(4) . . ?
Cl1A Cl5A Al3B 42.6(7) 3_556 . ?
Cl1B Cl5A Cl3A 12.2(8) 3_556 3_556 ?
Al3A Cl5A Cl3A 57.6(3) . 3_556 ?
Cl1A Cl5A Cl3A 97.3(7) 3_556 3_556 ?
Al3B Cl5A Cl3A 60.5(4) . 3_556 ?
Al3A Al3B Cl1A 120.4(10) . . ?
Al3A Al3B Cl1A 120.4(10) . 3_556 ?
Cl1A Al3B Cl1A 119(2) . 3_556 ?
Al3A Al3B Cl2B 125.5(7) . 3_556 ?
Cl1A Al3B Cl2B 7.5(12) . 3_556 ?
Cl1A Al3B Cl2B 113.8(12) 3_556 3_556 ?
Al3A Al3B Cl2B 125.5(7) . . ?
Cl1A Al3B Cl2B 113.8(12) . . ?
Cl1A Al3B Cl2B 7.5(12) 3_556 . ?
Cl2B Al3B Cl2B 109.0(14) 3_556 . ?
Al3A Al3B Cl1B 57.6(8) . 3_556 ?
Cl1A Al3B Cl1B 107.7(9) . 3_556 ?
Cl1A Al3B Cl1B 103.7(11) 3_556 3_556 ?
Cl2B Al3B Cl1B 105.4(9) 3_556 3_556 ?
Cl2B Al3B Cl1B 111.0(8) . 3_556 ?
Al3A Al3B Cl1B 57.6(8) . . ?
Cl1A Al3B Cl1B 103.7(11) . . ?
Cl1A Al3B Cl1B 107.7(9) 3_556 . ?
Cl2B Al3B Cl1B 111.0(8) 3_556 . ?
Cl2B Al3B Cl1B 105.4(9) . . ?
Cl1B Al3B Cl1B 115.2(15) 3_556 . ?
Al3A Al3B Cl5A 68.3(6) . 3_556 ?
Cl1A Al3B Cl5A 68.3(9) . 3_556 ?
Cl1A Al3B Cl5A 138.0(8) 3_556 3_556 ?
Cl2B Al3B Cl5A 75.8(5) 3_556 3_556 ?
Cl2B Al3B Cl5A 132.4(6) . 3_556 ?
Cl1B Al3B Cl5A 113.1(11) 3_556 3_556 ?
Cl1B Al3B Cl5A 38.1(7) . 3_556 ?
Al3A Al3B Cl5A 68.3(6) . . ?
Cl1A Al3B Cl5A 138.0(8) . . ?
Cl1A Al3B Cl5A 68.3(9) 3_556 . ?
Cl2B Al3B Cl5A 132.4(6) 3_556 . ?
Cl2B Al3B Cl5A 75.8(5) . . ?
Cl1B Al3B Cl5A 38.1(7) 3_556 . ?
Cl1B Al3B Cl5A 113.1(11) . . ?
Cl5A Al3B Cl5A 136.7(11) 3_556 . ?
Al3A Al3B Cl3A 68.1(6) . . ?
Cl1A Al3B Cl3A 120.8(8) . . ?
Cl1A Al3B Cl3A 82.2(7) 3_556 . ?
Cl2B Al3B Cl3A 126.8(6) 3_556 . ?
Cl2B Al3B Cl3A 80.5(6) . . ?
Cl1B Al3B Cl3A 120.1(10) 3_556 . ?
Cl1B Al3B Cl3A 25.7(6) . . ?
Cl5A Al3B Cl3A 62.4(4) 3_556 . ?
Cl5A Al3B Cl3A 100.8(6) . . ?
Al3A Al3B Cl3A 68.1(6) . 3_556 ?
Cl1A Al3B Cl3A 82.2(7) . 3_556 ?
Cl1A Al3B Cl3A 120.8(8) 3_556 3_556 ?
Cl2B Al3B Cl3A 80.5(6) 3_556 3_556 ?
Cl2B Al3B Cl3A 126.8(6) . 3_556 ?
Cl1B Al3B Cl3A 25.7(6) 3_556 3_556 ?
Cl1B Al3B Cl3A 120.1(10) . 3_556 ?
Cl5A Al3B Cl3A 100.8(6) 3_556 3_556 ?
Cl5A Al3B Cl3A 62.4(4) . 3_556 ?
Cl3A Al3B Cl3A 136.2(11) . 3_556 ?
Cl3A Cl1B Cl5A 150(2) . 3_556 ?
Cl3A Cl1B Al3A 95.1(14) . . ?
Cl5A Cl1B Al3A 78.9(9) 3_556 . ?
Cl3A Cl1B Al3B 86.9(11) . . ?
Cl5A Cl1B Al3B 74.5(8) 3_556 . ?
Al3A Cl1B Al3B 27.3(4) . . ?
Cl1A Cl2B Al3B 24(3) 3_556 . ?
Cl1A Cl2B Al3A 18(4) 3_556 . ?
Al3B Cl2B Al3A 16.8(5) . . ?

loop_
_geom_bond_atom_site_label_1
_geom_bond_atom_site_label_2
_geom_bond_distance
_geom_bond_site_symmetry_2
_geom_bond_publ_flag
Al1 O17 1.796(4) . ?
Al1 O3 1.880(3) 4_556 ?
Al1 O3 1.880(3) . ?
Al1 O13 1.911(3) . ?
Al1 O13 1.911(3) 4_556 ?
Al1 N1 2.074(5) . ?
Al1 Al2 3.125(2) . ?
Al1 Al2 3.125(2) 4_556 ?
Al2 O17 1.809(2) . ?
Al2 O15 1.887(4) . ?
Al2 O14 1.888(3) . ?
Al2 O16 1.901(4) 4_556 ?
Al2 O4 1.901(4) . ?
Al2 N11 2.064(5) . ?
N1 C1 1.100(8) . ?
C1 C2 1.453(10) . ?
O3 C3 1.263(5) . ?
C3 O4 1.254(6) . ?
C3 C4 1.477(7) . ?
N11 C11 1.121(6) . ?
C11 C12 1.457(8) . ?
O13 C13 1.250(5) . ?
O14 C13 1.255(5) . ?
C13 C14 1.500(7) . ?
O15 C15 1.248(6) . ?
C15 O16 1.235(7) . ?
C15 C16 1.495(7) . ?
O16 Al2 1.901(4) 4_556 ?
O17 Al2 1.809(2) 4_556 ?
Al3A Al3B 0.961(17) . ?
Al3A Cl1B 1.769(15) . ?
Al3A Cl1B 1.769(15) 3_556 ?
Al3A Cl5A 2.029(6) 3_556 ?
Al3A Cl5A 2.029(6) . ?
Al3A Cl3A 2.098(9) 3_556 ?
Al3A Cl3A 2.098(9) . ?
Al3A Cl4A 2.136(10) . ?
Al3A Cl4A 2.136(10) 3_556 ?
Al3A Cl1A 2.23(2) . ?
Al3A Cl1A 2.23(2) 3_556 ?
Al3A Cl2B 2.71(2) 3_556 ?
Cl1A Cl2B 0.51(3) 3_556 ?
Cl1A Al3B 1.58(2) . ?
Cl1A Cl5A 2.17(3) 3_556 ?
Cl3A Cl1B 0.98(2) . ?
Cl3A Al3B 2.258(12) . ?
Cl3A Cl5A 2.298(13) 3_556 ?
Cl4A Cl4A 2.421(16) 3_556 ?
Cl5A Cl1B 1.39(2) 3_556 ?
Cl5A Cl1A 2.17(3) 3_556 ?
Cl5A Al3B 2.177(11) . ?
Cl5A Cl3A 2.298(13) 3_556 ?
Al3B Cl1A 1.58(2) 3_556 ?
Al3B Cl2B 2.04(2) 3_556 ?
Al3B Cl2B 2.04(2) . ?
Al3B Cl1B 2.087(16) 3_556 ?
Al3B Cl1B 2.087(16) . ?
Al3B Cl5A 2.177(11) 3_556 ?
Al3B Cl3A 2.258(12) 3_556 ?
Cl1B Cl5A 1.39(2) 3_556 ?
Cl2B Cl1A 0.51(3) 3_556 ?
